data_7028126
loop_
_publ_author_name
'Batten, Stewart A.'
'Jeffery, John C.'
'Rees, Leigh H.'
'Rudd, Martin D.'
'Stone, F. Gordon A.'

_publ_section_title
;
 Selenium and tellurium derivatives of a monocarbon platinacarbaborane
 complex&#x200A;&#x2020;
;
_journal_issue 17
_journal_name_full 'Journal of the Chemical Society, Dalton Transactions'
_journal_page_first 2839
_journal_paper_doi 10.1039/a803702g
_journal_year 1998
_chemical_formula_sum 'C31 H56 B10 P2 Pt2 Te3'
_chemical_formula_weight 1371.78
_chemical_name_systematic
; 
 ? 
;
_space_group_IT_number 14
_symmetry_cell_setting monoclinic
_symmetry_space_group_name_Hall '-P 2ybc'
_symmetry_space_group_name_H-M 'P 1 21/c 1'
_atom_sites_solution_hydrogens geom
_atom_sites_solution_primary direct
_atom_sites_solution_secondary difmap
_audit_creation_method SHELXL
_cell_angle_alpha 90.00
_cell_angle_beta 115.40(2)
_cell_angle_gamma 90.00
_cell_formula_units_Z 4
_cell_length_a 22.050(5)
_cell_length_b 10.0228(15)
_cell_length_c 21.422(4)
_cell_measurement_temperature 173(2)
_cell_volume 4276.7(16)
_computing_cell_refinement 'Siemens XSCANS'
_computing_data_collection 'Siemens XSCANS'
_computing_data_reduction 'Siemens SHELXTL'
_computing_molecular_graphics 'Siemens SHELXTL'
_computing_publication_material 'Siemens SHELXTL'
_computing_structure_refinement 'SHELXL-93 (Sheldrick, 1993)'
_computing_structure_solution 'SHELXS-86 (Sheldrick, 1990)'
_diffrn_ambient_temperature 173(2)
_diffrn_measurement_device 'Siemens P4'
_diffrn_measurement_method '\w scans'
_diffrn_radiation_monochromator graphite
_diffrn_radiation_source 'fine-focus sealed tube'
_diffrn_radiation_type MoK\a
_diffrn_radiation_wavelength 0.71073
_diffrn_reflns_av_R_equivalents 0.0398
_diffrn_reflns_av_sigmaI/netI 0.0319
_diffrn_reflns_limit_h_max 26
_diffrn_reflns_limit_h_min -21
_diffrn_reflns_limit_k_max 11
_diffrn_reflns_limit_k_min -11
_diffrn_reflns_limit_l_max 25
_diffrn_reflns_limit_l_min -25
_diffrn_reflns_number 19603
_diffrn_reflns_theta_max 25.04
_diffrn_reflns_theta_min 2.22
_exptl_absorpt_coefficient_mu 8.638
_exptl_absorpt_correction_T_max 0.7612
_exptl_absorpt_correction_T_min 0.3684
_exptl_absorpt_correction_type empirical
_exptl_crystal_density_diffrn 2.131
_exptl_crystal_F_000 2536
_exptl_crystal_size_max 0.50
_exptl_crystal_size_mid 0.05
_exptl_crystal_size_min 0.05
_refine_diff_density_max 1.346
_refine_diff_density_min -1.175
_refine_diff_density_rms 0.172
_refine_ls_extinction_method none
_refine_ls_goodness_of_fit_all 1.171
_refine_ls_goodness_of_fit_obs 1.139
_refine_ls_matrix_type full
_refine_ls_number_parameters 439
_refine_ls_number_reflns 7479
_refine_ls_number_restraints 0
_refine_ls_restrained_S_all 1.176
_refine_ls_restrained_S_obs 1.139
_refine_ls_R_factor_all 0.0382
_refine_ls_R_factor_obs 0.0295
_refine_ls_shift/esd_max 0.001
_refine_ls_shift/esd_mean 0.000
_refine_ls_structure_factor_coef Fsqd
_refine_ls_weighting_details 'w=1/[\s^2^(Fo^2^)+(0.0248P)^2^+17.5048P] where P=(Fo^2^+2Fc^2^)/3'
_refine_ls_weighting_scheme calc
_refine_ls_wR_factor_all 0.0715
_refine_ls_wR_factor_obs 0.0648
_reflns_number_observed 6599
_reflns_number_total 7485
_reflns_observed_criterion >2sigma(I)
_cod_data_source_file G803702sup1.cif
_cod_data_source_block 5
_cod_depositor_comments
;
The following automatic conversions were performed:

'_symmetry_cell_setting' value 'Monoclinic' changed to 'monoclinic'
according to /home/saulius/struct/CIF-dictionaries/cif_core.dic
dictionary named 'cif_core.dic' version 2.4.2 from 2011-04-26.

Automatic conversion script
Id: cif_fix_values 1891 2012-01-12 08:04:46Z andrius 

The following automatic conversions were performed:

'_refine_ls_weighting_scheme' value 'calc
w=1/[\s^2^(Fo^2^)+(0.0248P)^2^+17.5048P] where P=(Fo^2^+2Fc^2^)/3'
was changed to 'calc'. New tag '_refine_ls_weighting_details' was
created. The value of the new tag was set to
'w=1/[\s^2^(Fo^2^)+(0.0248P)^2^+17.5048P] where P=(Fo^2^+2Fc^2^)/3'.

Automatic conversion script
Id: cif_fix_values 3143 2015-03-26 13:38:13Z robertas 
;
_cod_original_cell_volume 4276.7(14)
_cod_original_sg_symbol_H-M P2(1)/c
_cod_database_code 7028126

loop_
_symmetry_equiv_pos_as_xyz
'x, y, z'
'-x, y+1/2, -z+1/2'
'-x, -y, -z'
'x, -y-1/2, z-1/2'

loop_
_atom_site_aniso_label
_atom_site_aniso_U_11
_atom_site_aniso_U_22
_atom_site_aniso_U_33
_atom_site_aniso_U_23
_atom_site_aniso_U_13
_atom_site_aniso_U_12
Pt1 0.01708(12) 0.01595(12) 0.01444(12) -0.00042(9) 0.00643(10) 0.00087(9)
Pt2 0.01953(13) 0.01798(13) 0.01474(12) 0.00041(9) 0.00728(10) 0.00215(9)
B1 0.022(4) 0.015(3) 0.016(3) -0.002(3) 0.009(3) 0.004(3)
B2 0.026(4) 0.021(4) 0.025(4) -0.001(3) 0.008(3) -0.001(3)
B3 0.025(4) 0.022(4) 0.018(4) -0.006(3) 0.010(3) 0.000(3)
B4 0.019(4) 0.026(4) 0.023(4) -0.005(3) 0.006(3) 0.002(3)
B5 0.021(4) 0.025(4) 0.032(4) -0.001(3) 0.012(3) 0.001(3)
B6 0.019(4) 0.024(4) 0.029(4) 0.003(3) 0.008(3) 0.005(3)
B7 0.026(4) 0.016(4) 0.025(4) -0.003(3) 0.008(3) -0.003(3)
B8 0.030(4) 0.024(4) 0.024(4) -0.005(3) 0.010(3) -0.002(3)
B9 0.023(4) 0.022(4) 0.029(4) -0.007(3) 0.012(3) 0.000(3)
C10 0.029(4) 0.024(3) 0.022(3) -0.001(3) 0.010(3) 0.007(3)
B11 0.027(4) 0.028(4) 0.016(4) -0.003(3) 0.005(3) 0.004(3)
Te1 0.0203(2) 0.0176(2) 0.0149(2) 0.00058(15) 0.0079(2) 0.0009(2)
Te2 0.0204(2) 0.0190(2) 0.0152(2) 0.00165(15) 0.0075(2) 0.0030(2)
Te3 0.0350(3) 0.0259(2) 0.0216(2) 0.0021(2) 0.0167(2) 0.0053(2)
C11 0.025(3) 0.023(3) 0.019(3) 0.003(3) 0.015(3) 0.001(3)
C12 0.034(4) 0.033(4) 0.023(4) 0.001(3) 0.006(3) -0.001(3)
C13 0.045(5) 0.044(5) 0.029(4) 0.015(4) 0.009(4) 0.008(4)
C14 0.041(5) 0.057(5) 0.019(4) 0.010(4) 0.007(3) -0.009(4)
C15 0.032(4) 0.049(5) 0.023(4) -0.012(3) 0.011(3) -0.014(4)
C16 0.026(4) 0.033(4) 0.022(3) 0.002(3) 0.009(3) 0.001(3)
C21 0.017(3) 0.034(4) 0.019(3) -0.002(3) 0.010(3) 0.003(3)
C22 0.027(4) 0.037(4) 0.027(4) 0.004(3) 0.007(3) -0.002(3)
C23 0.040(5) 0.064(6) 0.019(4) 0.007(4) 0.002(3) 0.004(4)
C24 0.031(4) 0.061(5) 0.029(4) -0.016(4) 0.006(3) -0.006(4)
C25 0.033(4) 0.036(4) 0.035(4) -0.002(3) 0.016(3) -0.004(3)
C26 0.032(4) 0.030(4) 0.026(4) 0.004(3) 0.014(3) 0.005(3)
C31 0.028(4) 0.025(3) 0.022(3) 0.007(3) 0.016(3) 0.005(3)
C32 0.023(4) 0.042(4) 0.022(3) -0.004(3) 0.005(3) -0.001(3)
C33 0.047(5) 0.035(4) 0.022(4) 0.006(3) 0.006(3) 0.012(4)
C34 0.060(5) 0.030(4) 0.025(4) 0.002(3) 0.016(4) 0.007(4)
C35 0.047(5) 0.034(4) 0.025(4) -0.009(3) 0.016(3) -0.008(3)
C36 0.032(4) 0.034(4) 0.023(3) 0.002(3) 0.012(3) 0.001(3)
P1 0.0189(8) 0.0201(8) 0.0177(8) -0.0004(6) 0.0066(7) -0.0015(6)
C41 0.022(3) 0.017(3) 0.030(4) -0.001(3) 0.009(3) 0.000(3)
C42 0.035(4) 0.026(4) 0.042(4) -0.013(3) 0.006(4) -0.004(3)
C43 0.023(3) 0.030(4) 0.018(3) -0.001(3) 0.007(3) 0.000(3)
C44 0.022(4) 0.041(4) 0.038(4) 0.007(3) 0.004(3) 0.000(3)
C45 0.027(4) 0.028(4) 0.025(3) 0.000(3) 0.015(3) -0.003(3)
C46 0.053(5) 0.023(4) 0.041(4) 0.011(3) 0.030(4) 0.005(3)
P2 0.0235(9) 0.0203(8) 0.0213(8) 0.0019(7) 0.0109(7) 0.0048(7)
C51 0.036(4) 0.038(4) 0.041(4) 0.016(3) 0.025(4) 0.015(3)
C52 0.020(4) 0.049(5) 0.059(5) 0.009(4) 0.006(4) -0.005(4)
C53 0.043(4) 0.022(3) 0.026(4) -0.004(3) 0.010(3) 0.004(3)
C54 0.052(5) 0.037(4) 0.036(4) -0.011(3) 0.016(4) -0.016(4)
C55 0.024(4) 0.031(4) 0.028(4) 0.005(3) 0.013(3) 0.002(3)
C56 0.032(4) 0.039(4) 0.028(4) 0.016(3) 0.009(3) 0.007(3)

loop_
_atom_site_label
_atom_site_type_symbol
_atom_site_fract_x
_atom_site_fract_y
_atom_site_fract_z
_atom_site_U_iso_or_equiv
_atom_site_thermal_displace_type
_atom_site_occupancy
_atom_site_calc_flag
_atom_site_refinement_flags
Pt1 Pt 0.803041(11) 0.64830(2) 0.257441(12) 0.01594(7) Uani 1 d .
Pt2 Pt 0.688367(12) 0.87125(2) 0.319617(12) 0.01744(7) Uani 1 d .
B1 B 0.8906(4) 0.5351(7) 0.2571(3) 0.0177(14) Uani 1 d .
H1 H 0.9398(4) 0.5789(7) 0.2938(3) 0.021 Uiso 1 calc R
B2 B 0.8376(4) 0.4372(7) 0.2871(4) 0.025(2) Uani 1 d .
H2 H 0.8520(4) 0.4180(7) 0.3432(4) 0.030 Uiso 1 calc R
B3 B 0.7478(4) 0.4548(7) 0.2220(4) 0.022(2) Uani 1 d .
H3 H 0.7043(4) 0.4467(7) 0.2357(4) 0.026 Uiso 1 calc R
B4 B 0.7466(4) 0.5614(7) 0.1526(4) 0.024(2) Uani 1 d .
H4 H 0.7016(4) 0.6225(7) 0.1197(4) 0.029 Uiso 1 calc R
B5 B 0.8355(4) 0.6145(8) 0.1747(4) 0.025(2) Uani 1 d .
H5 H 0.8485(4) 0.7102(8) 0.1564(4) 0.030 Uiso 1 calc R
B6 B 0.8796(4) 0.4668(7) 0.1774(4) 0.025(2) Uani 1 d .
H6 H 0.9215(4) 0.4702(7) 0.1611(4) 0.030 Uiso 1 calc R
B7 B 0.8819(4) 0.3593(7) 0.2438(4) 0.023(2) Uani 1 d .
H7 H 0.9254(4) 0.2914(7) 0.2722(4) 0.028 Uiso 1 calc R
B8 B 0.7977(4) 0.3112(8) 0.2236(4) 0.027(2) Uani 1 d .
H8 H 0.7862(4) 0.2116(8) 0.2396(4) 0.032 Uiso 1 calc R
B9 B 0.7441(4) 0.3883(7) 0.1437(4) 0.024(2) Uani 1 d .
H9 H 0.6971(4) 0.3395(7) 0.1056(4) 0.029 Uiso 1 calc R
C10 C 0.7962(3) 0.4814(6) 0.1224(3) 0.0256(15) Uani 1 d .
H10 H 0.7825(3) 0.4961(6) 0.0661(3) 0.031 Uiso 1 calc R
B11 B 0.8239(4) 0.3260(8) 0.1566(4) 0.025(2) Uani 1 d .
H11 H 0.8291(4) 0.2376(8) 0.1272(4) 0.030 Uiso 1 calc R
Te1 Te 0.75065(2) 0.64149(4) 0.35162(2) 0.01749(9) Uani 1 d .
Te2 Te 0.71352(2) 0.85084(4) 0.21147(2) 0.01823(10) Uani 1 d .
Te3 Te 0.66291(2) 0.87899(4) 0.42843(2) 0.02588(11) Uani 1 d .
C11 C 0.8330(3) 0.6710(6) 0.4499(3) 0.0204(13) Uani 1 d .
C12 C 0.8738(4) 0.5603(7) 0.4803(3) 0.032(2) Uani 1 d .
H12A H 0.8639(4) 0.4758(7) 0.4581(3) 0.039 Uiso 1 calc R
C13 C 0.9291(4) 0.5764(8) 0.5439(4) 0.042(2) Uani 1 d .
H13A H 0.9566(4) 0.5014(8) 0.5652(4) 0.050 Uiso 1 calc R
C14 C 0.9449(4) 0.6983(8) 0.5765(4) 0.041(2) Uani 1 d .
H14A H 0.9837(4) 0.7080(8) 0.6190(4) 0.050 Uiso 1 calc R
C15 C 0.9038(4) 0.8063(8) 0.5468(3) 0.035(2) Uani 1 d .
H15A H 0.9138(4) 0.8901(8) 0.5697(3) 0.042 Uiso 1 calc R
C16 C 0.8472(3) 0.7936(7) 0.4830(3) 0.0276(15) Uani 1 d .
H16A H 0.8190(3) 0.8683(7) 0.4628(3) 0.033 Uiso 1 calc R
C21 C 0.6209(3) 0.7703(7) 0.1398(3) 0.0226(14) Uani 1 d .
C22 C 0.5892(3) 0.8340(7) 0.0760(4) 0.032(2) Uani 1 d .
H22A H 0.6097(3) 0.9093(7) 0.0661(4) 0.038 Uiso 1 calc R
C23 C 0.5280(4) 0.7887(9) 0.0271(4) 0.045(2) Uani 1 d .
H23A H 0.5062(4) 0.8346(9) -0.0156(4) 0.054 Uiso 1 calc R
C24 C 0.4983(4) 0.6760(9) 0.0402(4) 0.043(2) Uani 1 d .
H24A H 0.4567(4) 0.6439(9) 0.0062(4) 0.052 Uiso 1 calc R
C25 C 0.5297(4) 0.6118(7) 0.1026(4) 0.034(2) Uani 1 d .
H25A H 0.5095(4) 0.5346(7) 0.1114(4) 0.041 Uiso 1 calc R
C26 C 0.5904(3) 0.6576(7) 0.1532(4) 0.029(2) Uani 1 d .
H26A H 0.6111(3) 0.6131(7) 0.1964(4) 0.035 Uiso 1 calc R
C31 C 0.6714(3) 0.6766(6) 0.4606(3) 0.0232(14) Uani 1 d .
C32 C 0.7261(3) 0.6322(7) 0.5196(3) 0.030(2) Uani 1 d .
H32A H 0.7614(3) 0.6921(7) 0.5454(3) 0.036 Uiso 1 calc R
C33 C 0.7290(4) 0.5007(7) 0.5409(4) 0.038(2) Uani 1 d .
H33A H 0.7670(4) 0.4709(7) 0.5805(4) 0.046 Uiso 1 calc R
C34 C 0.6779(4) 0.4129(7) 0.5054(4) 0.039(2) Uani 1 d .
H34A H 0.6801(4) 0.3236(7) 0.5210(4) 0.047 Uiso 1 calc R
C35 C 0.6238(4) 0.4549(7) 0.4474(4) 0.035(2) Uani 1 d .
H35A H 0.5885(4) 0.3944(7) 0.4225(4) 0.042 Uiso 1 calc R
C36 C 0.6204(4) 0.5862(7) 0.4247(3) 0.029(2) Uani 1 d .
H36A H 0.5827(4) 0.6144(7) 0.3842(3) 0.035 Uiso 1 calc R
P1 P 0.88803(8) 0.8083(2) 0.31792(8) 0.0193(3) Uani 1 d .
C41 C 0.8595(3) 0.9627(6) 0.3432(3) 0.0238(14) Uani 1 d .
H41A H 0.8309(3) 1.0122(6) 0.3007(3) 0.029 Uiso 1 calc R
H41B H 0.8310(3) 0.9384(6) 0.3668(3) 0.029 Uiso 1 calc R
C42 C 0.9146(4) 1.0557(7) 0.3902(4) 0.038(2) Uani 1 d .
H42A H 0.8945(4) 1.1383(22) 0.3971(22) 0.057 Uiso 1 calc R
H42B H 0.9449(15) 1.0766(41) 0.3689(13) 0.057 Uiso 1 calc R
H42C H 0.9400(17) 1.0123(22) 0.4349(10) 0.057 Uiso 1 calc R
C43 C 0.9530(3) 0.7413(7) 0.3992(3) 0.0243(14) Uani 1 d .
H43A H 0.9423(3) 0.7714(7) 0.4373(3) 0.029 Uiso 1 calc R
H43B H 0.9492(3) 0.6428(7) 0.3972(3) 0.029 Uiso 1 calc R
C44 C 1.0260(3) 0.7769(8) 0.4183(4) 0.037(2) Uani 1 d .
H44A H 1.0548(4) 0.7353(41) 0.4626(13) 0.055 Uiso 1 calc R
H44B H 1.0315(6) 0.8740(8) 0.4223(25) 0.055 Uiso 1 calc R
H44C H 1.0386(8) 0.7442(43) 0.3824(13) 0.055 Uiso 1 calc R
C45 C 0.9319(3) 0.8703(6) 0.2685(3) 0.0256(14) Uani 1 d .
H45A H 0.9729(3) 0.9179(6) 0.3002(3) 0.031 Uiso 1 calc R
H45B H 0.9461(3) 0.7933(6) 0.2491(3) 0.031 Uiso 1 calc R
C46 C 0.8897(4) 0.9643(7) 0.2094(4) 0.035(2) Uani 1 d .
H46A H 0.9144(11) 0.9858(40) 0.1820(16) 0.053 Uiso 1 calc R
H46B H 0.8805(21) 1.0466(21) 0.2285(4) 0.053 Uiso 1 calc R
H46C H 0.8472(11) 0.9208(20) 0.1798(15) 0.053 Uiso 1 calc R
P2 P 0.63118(8) 1.0679(2) 0.28567(8) 0.0213(3) Uani 1 d .
C51 C 0.5430(4) 1.0492(7) 0.2689(4) 0.035(2) Uani 1 d .
H51A H 0.5398(4) 1.0349(7) 0.3131(4) 0.042 Uiso 1 calc R
H51B H 0.5184(4) 1.1323(7) 0.2478(4) 0.042 Uiso 1 calc R
C52 C 0.5111(4) 0.9346(8) 0.2217(4) 0.046(2) Uani 1 d .
H52A H 0.4630(6) 0.9326(34) 0.2099(23) 0.070 Uiso 1 calc R
H52B H 0.5319(20) 0.8511(9) 0.2447(12) 0.070 Uiso 1 calc R
H52C H 0.5176(24) 0.9448(30) 0.1794(13) 0.070 Uiso 1 calc R
C53 C 0.6636(4) 1.1996(7) 0.3510(4) 0.032(2) Uani 1 d .
H53A H 0.6404(4) 1.2842(7) 0.3305(4) 0.039 Uiso 1 calc R
H53B H 0.6526(4) 1.1769(7) 0.3899(4) 0.039 Uiso 1 calc R
C54 C 0.7389(4) 1.2210(8) 0.3789(4) 0.043(2) Uani 1 d .
H54A H 0.7522(6) 1.2965(36) 0.4111(22) 0.064 Uiso 1 calc R
H54B H 0.7506(5) 1.2399(54) 0.3405(5) 0.064 Uiso 1 calc R
H54C H 0.7625(4) 1.1404(21) 0.4031(25) 0.064 Uiso 1 calc R
C55 C 0.6278(3) 1.1424(7) 0.2059(3) 0.0268(15) Uani 1 d .
H55A H 0.6740(3) 1.1683(7) 0.2141(3) 0.032 Uiso 1 calc R
H55B H 0.6126(3) 1.0731(7) 0.1694(3) 0.032 Uiso 1 calc R
C56 C 0.5822(4) 1.2650(7) 0.1783(4) 0.034(2) Uani 1 d .
H56A H 0.5873(19) 1.3017(30) 0.1385(16) 0.052 Uiso 1 calc R
H56B H 0.5948(16) 1.3327(21) 0.2147(9) 0.052 Uiso 1 calc R
H56C H 0.5353(4) 1.2386(12) 0.1643(24) 0.052 Uiso 1 calc R

loop_
_atom_type_symbol
_atom_type_description
_atom_type_scat_dispersion_real
_atom_type_scat_dispersion_imag
_atom_type_scat_source
C C 0.0033 0.0016 'International Tables Vol C Tables 4.2.6.8 and 6.1.1.4'
H H 0.0000 0.0000 'International Tables Vol C Tables 4.2.6.8 and 6.1.1.4'
B B 0.0013 0.0007 'International Tables Vol C Tables 4.2.6.8 and 6.1.1.4'
P P 0.1023 0.0942 'International Tables Vol C Tables 4.2.6.8 and 6.1.1.4'
Te Te -0.5308 1.6751 'International Tables Vol C Tables 4.2.6.8 and 6.1.1.4'
Pt Pt -1.7033 8.3905 'International Tables Vol C Tables 4.2.6.8 and 6.1.1.4'

loop_
_geom_angle_atom_site_label_1
_geom_angle_atom_site_label_2
_geom_angle_atom_site_label_3
_geom_angle
B5 Pt1 B4 50.4(3)
B5 Pt1 B3 84.9(3)
B4 Pt1 B3 48.1(3)
B5 Pt1 B1 48.9(3)
B4 Pt1 B1 84.8(3)
B3 Pt1 B1 84.5(3)
B5 Pt1 B2 84.0(3)
B4 Pt1 B2 83.8(3)
B3 Pt1 B2 49.5(3)
B1 Pt1 B2 48.4(3)
B5 Pt1 P1 95.2(2)
B4 Pt1 P1 141.4(2)
B3 Pt1 P1 162.2(2)
B1 Pt1 P1 82.2(2)
B2 Pt1 P1 112.8(2)
B5 Pt1 Te2 105.1(2)
B4 Pt1 Te2 85.5(2)
B3 Pt1 Te2 108.7(2)
B1 Pt1 Te2 150.9(2)
B2 Pt1 Te2 156.3(2)
P1 Pt1 Te2 88.50(4)
B5 Pt1 Te1 168.4(2)
B4 Pt1 Te1 120.4(2)
B3 Pt1 Te1 83.6(2)
B1 Pt1 Te1 129.0(2)
B2 Pt1 Te1 88.1(2)
P1 Pt1 Te1 95.66(4)
Te2 Pt1 Te1 79.24(2)
P2 Pt2 Te2 94.79(4)
P2 Pt2 Te1 176.91(4)
Te2 Pt2 Te1 82.89(2)
P2 Pt2 Te3 87.60(4)
Te2 Pt2 Te3 177.20(2)
Te1 Pt2 Te3 94.68(2)
B6 B1 B7 59.9(4)
B6 B1 B2 106.7(5)
B7 B1 B2 59.2(4)
B6 B1 B5 58.5(4)
B7 B1 B5 107.0(5)
B2 B1 B5 107.9(5)
B6 B1 Pt1 116.1(4)
B7 B1 Pt1 117.8(4)
B2 B1 Pt1 65.9(3)
B5 B1 Pt1 64.4(3)
B8 B2 B7 59.7(4)
B8 B2 B1 106.8(5)
B7 B2 B1 58.8(4)
B8 B2 B3 58.9(4)
B7 B2 B3 106.9(5)
B1 B2 B3 108.4(5)
B8 B2 Pt1 117.0(5)
B7 B2 Pt1 117.3(4)
B1 B2 Pt1 65.7(3)
B3 B2 Pt1 65.2(3)
B9 B3 B8 59.9(4)
B9 B3 B4 58.0(4)
B8 B3 B4 106.2(5)
B9 B3 B2 105.9(5)
B8 B3 B2 58.0(4)
B4 B3 B2 107.7(5)
B9 B3 Pt1 116.3(4)
B8 B3 Pt1 116.4(4)
B4 B3 Pt1 65.5(3)
B2 B3 Pt1 65.4(3)
C10 B4 B9 58.8(4)
C10 B4 B3 104.4(5)
B9 B4 B3 59.7(4)
C10 B4 B5 57.1(4)
B9 B4 B5 106.8(5)
B3 B4 B5 108.1(5)
C10 B4 Pt1 113.4(4)
B9 B4 Pt1 118.5(5)
B3 B4 Pt1 66.4(3)
B5 B4 Pt1 64.2(3)
C10 B5 B6 59.0(4)
C10 B5 B1 103.3(5)
B6 B5 B1 58.4(4)
C10 B5 B4 55.8(4)
B6 B5 B4 105.7(5)
B1 B5 B4 107.9(5)
C10 B5 Pt1 113.4(4)
B6 B5 Pt1 118.0(5)
B1 B5 Pt1 66.7(3)
B4 B5 Pt1 65.4(3)
C10 B6 B1 107.2(5)
C10 B6 B5 59.3(4)
B1 B6 B5 63.1(4)
C10 B6 B7 104.9(5)
B1 B6 B7 60.7(4)
B5 B6 B7 111.4(5)
C10 B6 B11 58.6(4)
B1 B6 B11 110.0(5)
B5 B6 B11 110.1(5)
B7 B6 B11 60.1(4)
B6 B7 B8 107.6(5)
B6 B7 B1 59.4(4)
B8 B7 B1 109.6(5)
B6 B7 B11 60.8(4)
B8 B7 B11 59.5(4)
B1 B7 B11 109.4(5)
B6 B7 B2 108.5(5)
B8 B7 B2 60.0(4)
B1 B7 B2 62.0(4)
B11 B7 B2 108.7(5)
B11 B8 B7 60.4(4)
B11 B8 B9 59.9(4)
B7 B8 B9 107.9(5)
B11 B8 B2 109.5(5)
B7 B8 B2 60.2(4)
B9 B8 B2 109.4(5)
B11 B8 B3 109.1(5)
B7 B8 B3 110.6(5)
B9 B8 B3 59.2(4)
B2 B8 B3 63.1(4)
C10 B9 B4 59.1(4)
C10 B9 B3 106.7(5)
B4 B9 B3 62.3(4)
C10 B9 B11 59.4(4)
B4 B9 B11 110.5(5)
B3 B9 B11 110.2(5)
C10 B9 B8 104.5(5)
B4 B9 B8 110.4(5)
B3 B9 B8 60.9(4)
B11 B9 B8 59.6(4)
B9 C10 B4 62.1(4)
B9 C10 B6 114.9(5)
B4 C10 B6 117.2(5)
B9 C10 B11 62.8(4)
B4 C10 B11 115.9(5)
B6 C10 B11 63.2(4)
B9 C10 B5 117.6(5)
B4 C10 B5 67.1(4)
B6 C10 B5 61.7(4)
B11 C10 B5 116.0(5)
C10 B11 B8 104.0(5)
C10 B11 B9 57.8(4)
B8 B11 B9 60.5(4)
C10 B11 B7 103.9(5)
B8 B11 B7 60.2(4)
B9 B11 B7 108.3(5)
C10 B11 B6 58.2(4)
B8 B11 B6 106.9(5)
B9 B11 B6 106.8(5)
B7 B11 B6 59.1(4)
C11 Te1 Pt2 105.4(2)
C11 Te1 Pt1 106.0(2)
Pt2 Te1 Pt1 97.22(2)
C21 Te2 Pt2 99.7(2)
C21 Te2 Pt1 107.7(2)
Pt2 Te2 Pt1 97.78(2)
C31 Te3 Pt2 103.7(2)
C16 C11 C12 120.4(6)
C16 C11 Te1 122.5(5)
C12 C11 Te1 117.0(5)
C13 C12 C11 118.7(7)
C14 C13 C12 121.6(7)
C13 C14 C15 119.3(7)
C14 C15 C16 120.7(7)
C11 C16 C15 119.2(6)
C22 C21 C26 119.0(6)
C22 C21 Te2 117.3(5)
C26 C21 Te2 123.7(5)
C23 C22 C21 120.6(7)
C22 C23 C24 120.3(7)
C25 C24 C23 119.4(7)
C24 C25 C26 121.2(7)
C25 C26 C21 119.5(6)
C36 C31 C32 118.2(6)
C36 C31 Te3 120.3(5)
C32 C31 Te3 121.4(5)
C33 C32 C31 120.1(7)
C34 C33 C32 121.0(7)
C35 C34 C33 119.6(7)
C34 C35 C36 120.2(7)
C31 C36 C35 120.8(6)
C45 P1 C41 102.6(3)
C45 P1 C43 106.4(3)
C41 P1 C43 104.7(3)
C45 P1 Pt1 113.8(2)
C41 P1 Pt1 116.0(2)
C43 P1 Pt1 112.3(2)
C42 C41 P1 115.7(5)
C44 C43 P1 118.2(5)
C46 C45 P1 113.9(5)
C51 P2 C53 104.9(3)
C51 P2 C55 104.1(3)
C53 P2 C55 105.3(3)
C51 P2 Pt2 111.7(2)
C53 P2 Pt2 113.4(2)
C55 P2 Pt2 116.3(2)
C52 C51 P2 111.3(5)
C54 C53 P2 113.9(5)
C56 C55 P2 116.1(5)

loop_
_geom_bond_atom_site_label_1
_geom_bond_atom_site_label_2
_geom_bond_distance
Pt1 B5 2.203(8)
Pt1 B4 2.226(7)
Pt1 B3 2.242(7)
Pt1 B1 2.242(7)
Pt1 B2 2.246(7)
Pt1 P1 2.383(2)
Pt1 Te2 2.7054(6)
Pt1 Te1 2.7220(6)
Pt2 P2 2.284(2)
Pt2 Te2 2.6113(7)
Pt2 Te1 2.6175(6)
Pt2 Te3 2.6225(7)
B1 B6 1.757(10)
B1 B7 1.782(9)
B1 B2 1.840(10)
B1 B5 1.840(10)
B2 B8 1.787(10)
B2 B7 1.790(11)
B2 B3 1.878(10)
B3 B9 1.774(10)
B3 B8 1.803(10)
B3 B4 1.820(11)
B4 C10 1.693(9)
B4 B9 1.743(10)
B4 B5 1.885(10)
B5 C10 1.718(10)
B5 B6 1.758(10)
B6 C10 1.711(10)
B6 B7 1.767(10)
B6 B11 1.796(11)
B7 B8 1.781(11)
B7 B11 1.785(10)
B8 B11 1.769(11)
B8 B9 1.786(11)
B9 C10 1.688(10)
B9 B11 1.775(10)
C10 B11 1.718(10)
Te1 C11 2.131(6)
Te2 C21 2.119(6)
Te3 C31 2.124(6)
C11 C16 1.385(9)
C11 C12 1.401(9)
C12 C13 1.394(10)
C13 C14 1.376(11)
C14 C15 1.380(11)
C15 C16 1.406(9)
C21 C22 1.394(9)
C21 C26 1.407(9)
C22 C23 1.381(10)
C23 C24 1.393(12)
C24 C25 1.374(11)
C25 C26 1.390(10)
C31 C36 1.391(10)
C31 C32 1.394(9)
C32 C33 1.386(10)
C33 C34 1.374(11)
C34 C35 1.369(10)
C35 C36 1.394(10)
P1 C45 1.822(6)
P1 C41 1.838(6)
P1 C43 1.842(6)
C41 C42 1.520(9)
C43 C44 1.523(9)
C45 C46 1.532(9)
P2 C51 1.830(7)
P2 C53 1.830(7)
P2 C55 1.837(7)
C51 C52 1.492(11)
C53 C54 1.520(10)
C55 C56 1.536(9)
